data_2242567
loop_
_publ_author_name
'Al-Azemi, Talal F.'
'Vinodh, Mickey'
'Mohamod, Abdirahman A.'
'Alipour, Fatemeh H.'

_publ_section_title
;
 Single-crystal X-ray diffraction study of a host--guest system comprising
 monofunctionalized-hydroxy pillar[5]arene and 1-octanamine
;
_journal_coeditor_code DX2005
_journal_issue 8
_journal_name_full 'Acta Crystallographica Section E'
_journal_page_first 1117
_journal_page_last 1120
_journal_paper_doi 10.1107/S2056989018010034
_journal_volume 74
_journal_year 2018
_chemical_formula_moiety 'C44 H48 O10, C8 H19 N1, H2 O'
_chemical_formula_sum 'C52 H69 N O11'
_chemical_formula_weight 884.08
_chemical_name_common '1,2,3,4-(1,4-Dimethoxy)-5-(1-hydroxy-4-methoxy)-pillar[5]arene--1-octanamine--water (1/1/1)'
_chemical_name_systematic
'10,15,19,25,27,28,31,33,34-Nonamethoxyhexacyclo[21.2.2.2^{3,6}.2^{8,11}.2^{13,16}.2^{18,21}]pentatriaconta-1(25),3(35),4,6(34),8,10,13,15,18,20,23,26,28,30,32-pentadecaen-4-ol--1-octanamine--water (1/1/1)'
_space_group_crystal_system triclinic
_space_group_IT_number 2
_space_group_name_Hall '-P 1'
_space_group_name_H-M_alt 'P -1'
_symmetry_space_group_name_Hall '-P 1'
_symmetry_space_group_name_H-M 'P -1'
_atom_sites_solution_hydrogens mixed
_audit_creation_method SHELXL-2017/1
_cell_angle_alpha 91.433(11)
_cell_angle_beta 90.181(11)
_cell_angle_gamma 119.182(9)
_cell_formula_units_Z 2
_cell_length_a 12.147(12)
_cell_length_b 12.341(12)
_cell_length_c 19.406(19)
_cell_measurement_reflns_used 1156
_cell_measurement_temperature 150(2)
_cell_measurement_theta_max 24.45
_cell_measurement_theta_min 3.15
_cell_volume 2539(4)
_computing_cell_refinement
;
<i>CrystalClear-SM Expert</i> (Rigaku, 2009)
;
_computing_data_collection
;
<i>CrystalClear-SM Expert</i> (Rigaku, 2009)
;
_computing_data_reduction
;
<i>CrystalClear-SM Expert</i> (Rigaku, 2009);
<i>CrystalStructure</i> (Rigaku, 2010)
;
_computing_molecular_graphics
;
Mercury (Macrae <i>et al.</i>,  2006)
;
_computing_publication_material
;
SHELXL2017 (Sheldrick, 2015)
;
_computing_structure_refinement
;
SHELXL2017 (Sheldrick, 2015); <i>ShelXl</i>e (H\"ubschle <i>et al.</i>,
2011)
;
_computing_structure_solution
;
<i>Il Milione</i> (Burla <i>et al.</i>,  2007)
;
_diffrn_ambient_temperature 150(2)
_diffrn_detector_area_resol_mean 10.000
_diffrn_measured_fraction_theta_full 0.989
_diffrn_measured_fraction_theta_max 0.989
_diffrn_measurement_device_type 'Rigaku R-AXIS RAPID'
_diffrn_measurement_method \w
_diffrn_radiation_type 'Mo K\a'
_diffrn_radiation_wavelength 0.71075
_diffrn_reflns_av_R_equivalents 0.0782
_diffrn_reflns_limit_h_max 14
_diffrn_reflns_limit_h_min -14
_diffrn_reflns_limit_k_max 14
_diffrn_reflns_limit_k_min -14
_diffrn_reflns_limit_l_max 22
_diffrn_reflns_limit_l_min -22
_diffrn_reflns_number 19245
_diffrn_reflns_theta_full 24.747
_diffrn_reflns_theta_max 24.747
_diffrn_reflns_theta_min 3.151
_exptl_absorpt_coefficient_mu 0.080
_exptl_absorpt_correction_T_max 0.998
_exptl_absorpt_correction_T_min 0.000
_exptl_absorpt_correction_type multi-scan
_exptl_absorpt_process_details
;
(ABSCOR; Higashi, 1995)
;
_exptl_crystal_colour colorless
_exptl_crystal_density_diffrn 1.157
_exptl_crystal_description platelet
_exptl_crystal_F_000 952
_exptl_crystal_size_max 0.120
_exptl_crystal_size_mid 0.110
_exptl_crystal_size_min 0.020
_refine_diff_density_max 0.359
_refine_diff_density_min -0.273
_refine_ls_extinction_method none
_refine_ls_goodness_of_fit_ref 0.954
_refine_ls_hydrogen_treatment mixed
_refine_ls_matrix_type full
_refine_ls_number_parameters 606
_refine_ls_number_reflns 8604
_refine_ls_number_restraints 44
_refine_ls_restrained_S_all 0.963
_refine_ls_R_factor_all 0.1987
_refine_ls_R_factor_gt 0.0937
_refine_ls_shift/su_max 0.006
_refine_ls_shift/su_mean 0.000
_refine_ls_structure_factor_coef Fsqd
_refine_ls_weighting_details 'w=1/[\s^2^(Fo^2^)+(0.2000P)^2^] where P=(Fo^2^+2Fc^2^)/3'
_refine_ls_weighting_scheme calc
_refine_ls_wR_factor_gt 0.2706
_refine_ls_wR_factor_ref 0.3488
_reflns_number_gt 3452
_reflns_number_total 8604
_reflns_threshold_expression 'I > 2\s(I)'
_cod_data_source_file dx2005sup1.cif
_cod_data_source_block I
_cod_database_code 2242567
_shelx_space_group_comment
;
The symmetry employed for this shelxl refinement is uniquely defined
by the following loop, which should always be used as a source of
symmetry information in preference to the above space-group names.
They are only intended as comments.
;
_shelx_estimated_absorpt_t_min 0.990
_shelx_estimated_absorpt_t_max 0.998

loop_
_space_group_symop_operation_xyz
'x, y, z'
'-x, -y, -z'

loop_
_atom_site_type_symbol
_atom_site_label
_atom_site_fract_x
_atom_site_fract_y
_atom_site_fract_z
_atom_site_U_iso_or_equiv
_atom_site_adp_type
_atom_site_calc_flag
_atom_site_occupancy
O O1 0.7998(4) 0.4416(4) 0.5308(2) 0.0863(12) Uani d 1
H H1 0.873(4) 0.497(8) 0.537(6) 0.26(6) Uiso d 1
H H1B 0.8643(19) 0.2821(17) 0.283(3) 0.9(3) Uiso d 1
H H1A 0.926(2) 0.402(4) 0.266(2) 1.075 Uiso d 1
O O2 0.5570(4) 0.6085(3) 0.35282(19) 0.0828(11) Uani d 1
O O3 1.0480(4) 0.7681(4) 0.3574(2) 0.0900(12) Uani d 1
O O4 0.7543(4) 0.6894(4) 0.1205(2) 0.0960(12) Uani d 1
O O5 1.1318(4) 0.5864(4) 0.1524(2) 0.1013(13) Uani d 1
O O6 0.6840(4) 0.2542(4) 0.0134(2) 0.0930(12) Uani d 1
O O7 0.9401(4) 0.1253(4) 0.1904(2) 0.1032(14) Uani d 1
O O8 0.4150(4) -0.0913(4) 0.1898(2) 0.0999(13) Uani d 1
O O9 0.7136(3) 0.0036(3) 0.41713(19) 0.0793(10) Uani d 1
O O10 0.3518(4) 0.1570(3) 0.3987(2) 0.0856(11) Uani d 1
O O11 0.9620(6) 0.3882(5) 0.4297(4) 0.1282(17) Uani d 1
H H11A 0.952(8) 0.382(8) 0.3873(8) 0.14(4) Uiso d 1
H H11B 0.895(6) 0.381(14) 0.444(4) 0.36(10) Uiso d 1
N N1 0.8665(8) 0.3545(9) 0.2964(4) 0.187(3) Uani d 1
C C1 0.6093(5) 0.4038(4) 0.4726(2) 0.0616(13) Uani d 1
C C2 0.7389(5) 0.4832(4) 0.4870(3) 0.0646(13) Uani d 1
C C3 0.8014(5) 0.5997(4) 0.4566(2) 0.0657(13) Uani d 1
H H3 0.888107 0.652169 0.467812 0.079 Uiso calc 1
C C4 0.7446(5) 0.6424(4) 0.4117(2) 0.0619(13) Uani d 1
C C5 0.6149(5) 0.5637(4) 0.3974(2) 0.0648(13) Uani d 1
C C6 0.5476(5) 0.4457(5) 0.4282(3) 0.0663(13) Uani d 1
H H6 0.460041 0.394896 0.418505 0.080 Uiso calc 1
C C7 0.8171(5) 0.7667(4) 0.3762(3) 0.0717(14) Uani d 1
H H7A 0.761602 0.803975 0.371036 0.086 Uiso calc 1
H H7B 0.890363 0.824020 0.405532 0.086 Uiso calc 1
C C8 0.8632(5) 0.7517(4) 0.3053(3) 0.0653(13) Uani d 1
C C9 0.9770(5) 0.7500(4) 0.2978(3) 0.0703(14) Uani d 1
C C10 1.0164(5) 0.7319(4) 0.2321(3) 0.0711(14) Uani d 1
H H10 1.095015 0.733265 0.227972 0.085 Uiso calc 1
C C11 0.9414(5) 0.7118(4) 0.1728(3) 0.0671(14) Uani d 1
C C12 0.8273(5) 0.7131(4) 0.1804(3) 0.0651(13) Uani d 1
C C13 0.7897(5) 0.7325(4) 0.2446(3) 0.0723(14) Uani d 1
H H13 0.711909 0.732931 0.248182 0.087 Uiso calc 1
C C14 0.9834(5) 0.6858(5) 0.1028(3) 0.0783(16) Uani d 1
H H14A 0.944839 0.710599 0.065626 0.094 Uiso calc 1
H H14B 1.076111 0.737002 0.099692 0.094 Uiso calc 1
C C15 0.9459(5) 0.5487(5) 0.0917(3) 0.0677(13) Uani d 1
C C16 1.0202(5) 0.4986(5) 0.1180(3) 0.0708(14) Uani d 1
C C17 0.9803(5) 0.3735(5) 0.1099(3) 0.0775(16) Uani d 1
H H17 1.030774 0.342342 0.129389 0.093 Uiso calc 1
C C18 0.8681(5) 0.2895(5) 0.0741(2) 0.0645(13) Uani d 1
C C19 0.7951(5) 0.3381(5) 0.0473(3) 0.0673(13) Uani d 1
C C20 0.8359(5) 0.4660(5) 0.0550(2) 0.0698(14) Uani d 1
H H20 0.786551 0.497525 0.034485 0.084 Uiso calc 1
C C21 0.8264(5) 0.1518(5) 0.0693(3) 0.0744(15) Uani d 1
H H21A 0.901999 0.141389 0.065517 0.089 Uiso calc 1
H H21B 0.774835 0.115675 0.026728 0.089 Uiso calc 1
C C22 0.7501(5) 0.0799(4) 0.1308(3) 0.0659(13) Uani d 1
C C23 0.8092(5) 0.0688(5) 0.1907(3) 0.0726(14) Uani d 1
C C24 0.7356(5) 0.0045(5) 0.2471(3) 0.0703(14) Uani d 1
H H24 0.777006 -0.003112 0.286797 0.084 Uiso calc 1
C C25 0.6053(5) -0.0481(4) 0.2471(3) 0.0613(12) Uani d 1
C C26 0.5478(5) -0.0366(4) 0.1869(3) 0.0703(14) Uani d 1
C C27 0.6189(5) 0.0249(4) 0.1303(3) 0.0690(14) Uani d 1
H H27 0.576768 0.029565 0.090089 0.083 Uiso calc 1
C C28 0.5313(5) -0.1097(4) 0.3107(3) 0.0677(14) Uani d 1
H H28A 0.568733 -0.155795 0.332925 0.081 Uiso calc 1
H H28B 0.443199 -0.169888 0.297094 0.081 Uiso calc 1
C C29 0.5322(5) -0.0127(4) 0.3623(3) 0.0620(13) Uani d 1
C C30 0.6251(5) 0.0447(4) 0.4141(3) 0.0644(13) Uani d 1
C C31 0.6250(5) 0.1358(4) 0.4595(3) 0.0625(13) Uani d 1
H H31 0.688553 0.172627 0.494462 0.075 Uiso calc 1
C C32 0.5330(5) 0.1733(4) 0.4541(3) 0.0623(13) Uani d 1
C C33 0.4413(5) 0.1172(4) 0.4021(3) 0.0639(13) Uani d 1
C C34 0.4409(5) 0.0264(4) 0.3580(3) 0.0667(14) Uani d 1
H H34 0.376598 -0.010753 0.323403 0.080 Uiso calc 1
C C35 0.5383(5) 0.2750(4) 0.5031(3) 0.0696(14) Uani d 1
H H35A 0.451230 0.256429 0.513752 0.084 Uiso calc 1
H H35B 0.580257 0.274780 0.546904 0.084 Uiso calc 1
C C36 0.4254(6) 0.5339(6) 0.3381(3) 0.0957(19) Uani d 1
H H36A 0.408099 0.451973 0.320346 0.115 Uiso calc 1
H H36B 0.399726 0.574028 0.303425 0.115 Uiso calc 1
H H36C 0.377979 0.524540 0.380332 0.115 Uiso calc 1
C C37 1.1307(6) 0.7168(6) 0.3582(4) 0.112(2) Uani d 1
H H37A 1.081350 0.626170 0.353112 0.134 Uiso calc 1
H H37B 1.178058 0.739408 0.402066 0.134 Uiso calc 1
H H37C 1.189692 0.749539 0.320081 0.134 Uiso calc 1
C C38 0.6446(7) 0.7030(7) 0.1244(4) 0.123(3) Uani d 1
H H38A 0.612310 0.700893 0.077804 0.148 Uiso calc 1
H H38B 0.666172 0.782534 0.147599 0.148 Uiso calc 1
H H38C 0.579948 0.635015 0.150610 0.148 Uiso calc 1
C C39 1.2011(6) 0.5426(7) 0.1908(4) 0.123(3) Uani d 1
H H39A 1.272954 0.612981 0.214202 0.147 Uiso calc 1
H H39B 1.231752 0.499850 0.159669 0.147 Uiso calc 1
H H39C 1.146332 0.484752 0.225219 0.147 Uiso calc 1
C C40 0.6167(6) 0.2999(6) -0.0255(4) 0.108(2) Uani d 1
H H40A 0.673850 0.360864 -0.057917 0.130 Uiso calc 1
H H40B 0.582687 0.339461 0.005726 0.130 Uiso calc 1
H H40C 0.547291 0.230861 -0.051165 0.130 Uiso calc 1
C C41 1.0011(6) 0.1111(8) 0.2487(4) 0.148(4) Uani d 1
H H41A 1.092620 0.162445 0.244320 0.178 Uiso calc 1
H H41B 0.979315 0.023797 0.251913 0.178 Uiso calc 1
H H41C 0.973832 0.137279 0.290344 0.178 Uiso calc 1
C C42 0.3518(6) -0.0589(6) 0.1393(4) 0.111(2) Uani d 1
H H42A 0.261287 -0.100430 0.148697 0.133 Uiso calc 1
H H42B 0.365018 -0.085150 0.093413 0.133 Uiso calc 1
H H42C 0.385380 0.031267 0.140919 0.133 Uiso calc 1
C C43 0.8110(6) 0.0576(6) 0.4702(3) 0.0908(17) Uani d 1
H H43A 0.866291 0.145762 0.461515 0.109 Uiso calc 1
H H43B 0.860600 0.014439 0.469794 0.109 Uiso calc 1
H H43C 0.771997 0.049224 0.515331 0.109 Uiso calc 1
C C44 0.2507(6) 0.0996(6) 0.3489(4) 0.106(2) Uani d 1
H H44A 0.198668 0.140194 0.351356 0.128 Uiso calc 1
H H44B 0.198738 0.011365 0.358742 0.128 Uiso calc 1
H H44C 0.285413 0.107841 0.302639 0.128 Uiso calc 1
C C45 0.7525(8) 0.3574(8) 0.2971(4) 0.122(2) Uani d 1
H H45A 0.769361 0.436453 0.320385 0.146 Uiso calc 1
H H45B 0.693821 0.289613 0.326564 0.146 Uiso calc 1
C C46 0.6862(9) 0.3467(8) 0.2329(4) 0.127(3) Uani d 1
H H46A 0.743711 0.418069 0.205191 0.152 Uiso calc 1
H H46B 0.676467 0.271179 0.208279 0.152 Uiso calc 1
C C47 0.5660(9) 0.3407(9) 0.2301(5) 0.151(3) Uani d 1
H H47A 0.574930 0.416845 0.253525 0.181 Uiso calc 1
H H47B 0.507509 0.269708 0.257773 0.181 Uiso calc 1
C C48 0.5038(11) 0.3280(11) 0.1620(5) 0.167(3) Uani d 1
H H48A 0.557335 0.404621 0.136891 0.201 Uiso calc 1
H H48B 0.505917 0.258918 0.136166 0.201 Uiso calc 1
C C49 0.3773(12) 0.3068(13) 0.1576(6) 0.204(4) Uani d 1
H H49A 0.374764 0.375760 0.183428 0.244 Uiso calc 1
H H49B 0.323332 0.229943 0.182388 0.244 Uiso calc 1
C C50 0.3154(13) 0.2945(13) 0.0869(6) 0.231(4) Uani d 1
H H50A 0.275598 0.347951 0.089220 0.278 Uiso calc 1
H H50B 0.384862 0.332588 0.053709 0.278 Uiso calc 1
C C51 0.2189(15) 0.1723(13) 0.0547(8) 0.284(6) Uani d 1
H H51A 0.268135 0.146093 0.024831 0.341 Uiso calc 1
H H51B 0.169054 0.193908 0.023020 0.341 Uiso calc 1
C C52 0.1227(15) 0.0544(14) 0.0877(9) 0.293(7) Uani d 1
H H52A 0.165112 0.028166 0.121064 0.439 Uiso calc 1
H H52B 0.080349 -0.011013 0.052049 0.439 Uiso calc 1
H H52C 0.060180 0.069646 0.111430 0.439 Uiso calc 1

loop_
_atom_site_aniso_label
_atom_site_aniso_U_11
_atom_site_aniso_U_22
_atom_site_aniso_U_33
_atom_site_aniso_U_12
_atom_site_aniso_U_13
_atom_site_aniso_U_23
O1 0.082(3) 0.084(2) 0.094(3) 0.040(2) -0.007(2) 0.024(2)
O2 0.090(3) 0.090(2) 0.084(3) 0.056(2) -0.009(2) 0.008(2)
O3 0.081(3) 0.106(3) 0.077(3) 0.042(2) -0.021(2) -0.002(2)
O4 0.101(3) 0.128(3) 0.082(3) 0.074(3) -0.016(2) -0.003(2)
O5 0.076(3) 0.101(3) 0.130(4) 0.045(2) -0.020(3) 0.003(3)
O6 0.099(3) 0.097(3) 0.090(3) 0.053(2) -0.031(2) -0.006(2)
O7 0.072(3) 0.140(3) 0.103(3) 0.054(3) 0.004(2) 0.041(3)
O8 0.074(3) 0.113(3) 0.093(3) 0.031(2) -0.015(2) 0.008(2)
O9 0.084(3) 0.083(2) 0.083(3) 0.051(2) -0.013(2) -0.0055(19)
O10 0.074(3) 0.087(2) 0.103(3) 0.046(2) -0.010(2) -0.005(2)
O11 0.101(4) 0.122(4) 0.140(6) 0.038(3) -0.012(4) 0.000(4)
N1 0.177(8) 0.276(11) 0.143(7) 0.138(8) -0.019(6) -0.021(7)
C1 0.071(4) 0.062(3) 0.060(3) 0.038(3) 0.005(3) -0.001(2)
C2 0.070(4) 0.060(3) 0.064(3) 0.032(3) -0.005(3) 0.005(2)
C3 0.068(3) 0.064(3) 0.063(3) 0.031(3) -0.001(3) -0.001(2)
C4 0.077(4) 0.058(3) 0.058(3) 0.039(3) -0.003(3) -0.002(2)
C5 0.090(4) 0.068(3) 0.055(3) 0.053(3) -0.002(3) -0.002(2)
C6 0.067(3) 0.077(3) 0.064(3) 0.043(3) 0.000(3) -0.006(3)
C7 0.087(4) 0.058(3) 0.073(4) 0.038(3) -0.005(3) 0.002(2)
C8 0.085(4) 0.050(3) 0.059(3) 0.031(3) -0.001(3) 0.007(2)
C9 0.065(3) 0.062(3) 0.073(4) 0.023(3) -0.011(3) 0.008(3)
C10 0.066(3) 0.072(3) 0.070(4) 0.030(3) 0.003(3) 0.014(3)
C11 0.080(4) 0.061(3) 0.059(3) 0.033(3) 0.001(3) 0.010(2)
C12 0.074(4) 0.069(3) 0.057(3) 0.038(3) -0.010(3) 0.004(2)
C13 0.079(4) 0.073(3) 0.073(4) 0.044(3) -0.003(3) 0.010(3)
C14 0.080(4) 0.078(3) 0.075(4) 0.036(3) 0.007(3) 0.016(3)
C15 0.061(3) 0.077(3) 0.061(3) 0.030(3) 0.010(3) 0.014(3)
C16 0.052(3) 0.081(4) 0.075(4) 0.029(3) -0.003(3) 0.008(3)
C17 0.075(4) 0.098(4) 0.077(4) 0.055(3) 0.011(3) 0.017(3)
C18 0.067(3) 0.081(3) 0.049(3) 0.038(3) 0.006(3) 0.005(2)
C19 0.071(4) 0.076(3) 0.053(3) 0.035(3) -0.006(3) 0.002(3)
C20 0.072(4) 0.092(4) 0.055(3) 0.046(3) 0.006(3) 0.016(3)
C21 0.086(4) 0.086(4) 0.067(4) 0.054(3) 0.006(3) 0.003(3)
C22 0.081(4) 0.067(3) 0.059(3) 0.043(3) 0.001(3) -0.001(2)
C23 0.071(4) 0.079(3) 0.077(4) 0.044(3) 0.002(3) 0.006(3)
C24 0.083(4) 0.074(3) 0.064(3) 0.046(3) -0.006(3) 0.008(3)
C25 0.064(3) 0.055(3) 0.065(3) 0.028(2) -0.008(3) -0.006(2)
C26 0.060(3) 0.063(3) 0.078(4) 0.022(3) -0.015(3) -0.007(3)
C27 0.084(4) 0.070(3) 0.051(3) 0.037(3) -0.012(3) -0.008(2)
C28 0.069(3) 0.048(2) 0.076(4) 0.021(2) -0.011(3) -0.004(2)
C29 0.060(3) 0.053(3) 0.064(3) 0.021(2) 0.005(3) 0.012(2)
C30 0.063(3) 0.064(3) 0.067(3) 0.031(3) 0.002(3) 0.010(3)
C31 0.061(3) 0.058(3) 0.058(3) 0.022(2) -0.003(2) 0.007(2)
C32 0.064(3) 0.057(3) 0.065(3) 0.028(2) 0.011(3) 0.014(2)
C33 0.055(3) 0.060(3) 0.072(4) 0.025(2) -0.002(3) 0.004(3)
C34 0.061(3) 0.058(3) 0.067(3) 0.018(2) -0.006(2) 0.007(3)
C35 0.071(3) 0.069(3) 0.065(3) 0.031(3) 0.010(3) 0.004(3)
C36 0.100(5) 0.109(4) 0.095(5) 0.065(4) -0.023(4) -0.005(4)
C37 0.101(5) 0.111(5) 0.120(6) 0.048(4) -0.038(4) 0.008(4)
C38 0.130(6) 0.174(7) 0.110(6) 0.110(6) -0.029(5) -0.014(5)
C39 0.086(5) 0.139(6) 0.143(7) 0.055(5) -0.029(5) -0.002(5)
C40 0.113(5) 0.126(5) 0.103(5) 0.072(4) -0.035(4) -0.015(4)
C41 0.077(5) 0.207(8) 0.151(7) 0.058(5) -0.008(5) 0.080(6)
C42 0.079(4) 0.128(5) 0.119(6) 0.045(4) -0.024(4) 0.000(4)
C43 0.087(4) 0.098(4) 0.101(5) 0.056(3) -0.014(4) -0.006(3)
C44 0.088(5) 0.118(5) 0.121(6) 0.056(4) -0.023(4) -0.002(4)
C45 0.114(6) 0.152(7) 0.094(6) 0.060(5) 0.000(5) -0.008(5)
C46 0.141(7) 0.147(6) 0.107(6) 0.082(6) 0.020(6) 0.015(5)
C47 0.137(8) 0.208(10) 0.106(7) 0.084(7) 0.018(6) 0.000(6)
C48 0.197(9) 0.218(8) 0.118(6) 0.125(8) -0.005(6) 0.009(6)
C49 0.212(8) 0.273(8) 0.146(6) 0.134(8) -0.011(6) 0.003(6)
C50 0.248(10) 0.291(9) 0.162(8) 0.137(8) -0.038(6) 0.002(7)
C51 0.294(12) 0.301(11) 0.205(10) 0.105(9) -0.034(8) 0.016(8)
C52 0.302(16) 0.275(12) 0.300(16) 0.141(10) 0.016(12) -0.015(11)

loop_
_atom_type_symbol
_atom_type_description
_atom_type_scat_dispersion_real
_atom_type_scat_dispersion_imag
_atom_type_scat_source
C C 0.0033 0.0016 'International Tables Vol C Tables 4.2.6.8 and 6.1.1.4'
H H 0.0000 0.0000 'International Tables Vol C Tables 4.2.6.8 and 6.1.1.4'
N N 0.0061 0.0033 'International Tables Vol C Tables 4.2.6.8 and 6.1.1.4'
O O 0.0106 0.0060 'International Tables Vol C Tables 4.2.6.8 and 6.1.1.4'

loop_
_geom_angle_atom_site_label_1
_geom_angle_atom_site_label_2
_geom_angle_atom_site_label_3
_geom_angle
C2 O1 H1 109(8)
C5 O2 C36 118.7(4)
C9 O3 C37 117.5(5)
C12 O4 C38 117.8(5)
C16 O5 C39 118.3(5)
C19 O6 C40 119.1(4)
C23 O7 C41 117.6(4)
C26 O8 C42 118.3(4)
C30 O9 C43 117.9(4)
C33 O10 C44 119.2(5)
H11A O11 H11B 103.8(17)
C45 N1 H1B 118.2(13)
C45 N1 H1A 118.1(13)
H1B N1 H1A 95.8(10)
C6 C1 C2 118.0(4)
C6 C1 C35 120.7(5)
C2 C1 C35 121.4(4)
O1 C2 C3 122.5(5)
O1 C2 C1 117.9(4)
C3 C2 C1 119.6(4)
C4 C3 C2 123.9(5)
C4 C3 H3 118.0
C2 C3 H3 118.0
C3 C4 C5 116.7(4)
C3 C4 C7 122.6(5)
C5 C4 C7 120.6(4)
O2 C5 C4 116.5(4)
O2 C5 C6 122.4(5)
C4 C5 C6 121.1(4)
C1 C6 C5 120.7(5)
C1 C6 H6 119.6
C5 C6 H6 119.6
C8 C7 C4 111.9(4)
C8 C7 H7A 109.2
C4 C7 H7A 109.2
C8 C7 H7B 109.2
C4 C7 H7B 109.2
H7A C7 H7B 107.9
C9 C8 C13 117.1(5)
C9 C8 C7 121.3(5)
C13 C8 C7 121.5(5)
O3 C9 C8 116.8(5)
O3 C9 C10 122.5(5)
C8 C9 C10 120.7(5)
C11 C10 C9 121.2(5)
C11 C10 H10 119.4
C9 C10 H10 119.4
C12 C11 C10 118.1(5)
C12 C11 C14 121.9(5)
C10 C11 C14 120.0(5)
C13 C12 O4 123.2(5)
C13 C12 C11 120.7(5)
O4 C12 C11 116.1(5)
C12 C13 C8 122.3(5)
C12 C13 H13 118.8
C8 C13 H13 118.8
C15 C14 C11 112.3(4)
C15 C14 H14A 109.1
C11 C14 H14A 109.1
C15 C14 H14B 109.1
C11 C14 H14B 109.1
H14A C14 H14B 107.9
C20 C15 C16 116.5(5)
C20 C15 C14 121.5(5)
C16 C15 C14 122.0(5)
C17 C16 O5 125.5(5)
C17 C16 C15 120.4(5)
O5 C16 C15 114.2(5)
C16 C17 C18 123.2(5)
C16 C17 H17 118.4
C18 C17 H17 118.4
C19 C18 C17 116.9(5)
C19 C18 C21 122.2(5)
C17 C18 C21 120.8(4)
O6 C19 C18 116.3(5)
O6 C19 C20 123.6(4)
C18 C19 C20 120.1(5)
C15 C20 C19 122.9(5)
C15 C20 H20 118.6
C19 C20 H20 118.6
C18 C21 C22 113.7(4)
C18 C21 H21A 108.8
C22 C21 H21A 108.8
C18 C21 H21B 108.8
C22 C21 H21B 108.8
H21A C21 H21B 107.7
C27 C22 C23 117.5(5)
C27 C22 C21 121.0(4)
C23 C22 C21 121.4(5)
O7 C23 C22 116.6(5)
O7 C23 C24 123.6(5)
C22 C23 C24 119.7(5)
C25 C24 C23 122.8(5)
C25 C24 H24 118.6
C23 C24 H24 118.6
C24 C25 C26 116.8(5)
C24 C25 C28 120.6(4)
C26 C25 C28 122.5(5)
C27 C26 C25 121.2(5)
C27 C26 O8 124.3(5)
C25 C26 O8 114.4(5)
C26 C27 C22 122.0(5)
C26 C27 H27 119.0
C22 C27 H27 119.0
C25 C28 C29 110.9(4)
C25 C28 H28A 109.5
C29 C28 H28A 109.5
C25 C28 H28B 109.5
C29 C28 H28B 109.5
H28A C28 H28B 108.0
C30 C29 C34 116.6(5)
C30 C29 C28 122.4(5)
C34 C29 C28 121.1(5)
O9 C30 C29 115.1(5)
O9 C30 C31 124.0(5)
C29 C30 C31 120.9(5)
C32 C31 C30 121.5(5)
C32 C31 H31 119.2
C30 C31 H31 119.2
C33 C32 C31 117.6(5)
C33 C32 C35 122.4(5)
C31 C32 C35 119.9(5)
C34 C33 C32 120.7(5)
C34 C33 O10 123.6(5)
C32 C33 O10 115.7(5)
C33 C34 C29 122.8(5)
C33 C34 H34 118.6
C29 C34 H34 118.6
C1 C35 C32 112.3(4)
C1 C35 H35A 109.1
C32 C35 H35A 109.1
C1 C35 H35B 109.1
C32 C35 H35B 109.1
H35A C35 H35B 107.9
O2 C36 H36A 109.5
O2 C36 H36B 109.5
H36A C36 H36B 109.5
O2 C36 H36C 109.5
H36A C36 H36C 109.5
H36B C36 H36C 109.5
O3 C37 H37A 109.5
O3 C37 H37B 109.5
H37A C37 H37B 109.5
O3 C37 H37C 109.5
H37A C37 H37C 109.5
H37B C37 H37C 109.5
O4 C38 H38A 109.5
O4 C38 H38B 109.5
H38A C38 H38B 109.5
O4 C38 H38C 109.5
H38A C38 H38C 109.5
H38B C38 H38C 109.5
O5 C39 H39A 109.5
O5 C39 H39B 109.5
H39A C39 H39B 109.5
O5 C39 H39C 109.5
H39A C39 H39C 109.5
H39B C39 H39C 109.5
O6 C40 H40A 109.5
O6 C40 H40B 109.5
H40A C40 H40B 109.5
O6 C40 H40C 109.5
H40A C40 H40C 109.5
H40B C40 H40C 109.5
O7 C41 H41A 109.5
O7 C41 H41B 109.5
H41A C41 H41B 109.5
O7 C41 H41C 109.5
H41A C41 H41C 109.5
H41B C41 H41C 109.5
O8 C42 H42A 109.5
O8 C42 H42B 109.5
H42A C42 H42B 109.5
O8 C42 H42C 109.5
H42A C42 H42C 109.5
H42B C42 H42C 109.5
O9 C43 H43A 109.5
O9 C43 H43B 109.5
H43A C43 H43B 109.5
O9 C43 H43C 109.5
H43A C43 H43C 109.5
H43B C43 H43C 109.5
O10 C44 H44A 109.5
O10 C44 H44B 109.5
H44A C44 H44B 109.5
O10 C44 H44C 109.5
H44A C44 H44C 109.5
H44B C44 H44C 109.5
N1 C45 C46 119.9(7)
N1 C45 H45A 107.3
C46 C45 H45A 107.3
N1 C45 H45B 107.3
C46 C45 H45B 107.3
H45A C45 H45B 106.9
C47 C46 C45 122.9(8)
C47 C46 H46A 106.6
C45 C46 H46A 106.6
C47 C46 H46B 106.6
C45 C46 H46B 106.6
H46A C46 H46B 106.6
C46 C47 C48 119.4(8)
C46 C47 H47A 107.5
C48 C47 H47A 107.5
C46 C47 H47B 107.5
C48 C47 H47B 107.5
H47A C47 H47B 107.0
C49 C48 C47 120.8(9)
C49 C48 H48A 107.1
C47 C48 H48A 107.1
C49 C48 H48B 107.1
C47 C48 H48B 107.1
H48A C48 H48B 106.8
C48 C49 C50 119.8(11)
C48 C49 H49A 107.4
C50 C49 H49A 107.4
C48 C49 H49B 107.4
C50 C49 H49B 107.4
H49A C49 H49B 106.9
C51 C50 C49 123.4(13)
C51 C50 H50A 106.5
C49 C50 H50A 106.5
C51 C50 H50B 106.5
C49 C50 H50B 106.5
H50A C50 H50B 106.5
C50 C51 C52 130.4(16)
C50 C51 H51A 104.7
C52 C51 H51A 104.7
C50 C51 H51B 104.7
C52 C51 H51B 104.7
H51A C51 H51B 105.7
C51 C52 H52A 109.5
C51 C52 H52B 109.5
H52A C52 H52B 109.5
C51 C52 H52C 109.5
H52A C52 H52C 109.5
H52B C52 H52C 109.5

loop_
_geom_bond_atom_site_label_1
_geom_bond_atom_site_label_2
_geom_bond_distance
O1 C2 1.387(6)
O1 H1 0.822(11)
O2 C5 1.396(5)
O2 C36 1.426(7)
O3 C9 1.387(6)
O3 C37 1.426(7)
O4 C12 1.395(6)
O4 C38 1.423(7)
O5 C16 1.408(6)
O5 C39 1.421(7)
O6 C19 1.387(6)
O6 C40 1.422(6)
O7 C23 1.390(6)
O7 C41 1.411(7)
O8 C26 1.414(6)
O8 C42 1.423(7)
O9 C30 1.396(6)
O9 C43 1.447(7)
O10 C33 1.396(6)
O10 C44 1.434(7)
O11 H11A 0.827(10)
O11 H11B 0.823(10)
N1 C45 1.403(9)
N1 H1B 0.9100(13)
N1 H1A 0.9102(12)
C1 C6 1.403(6)
C1 C2 1.413(7)
C1 C35 1.528(6)
C2 C3 1.404(6)
C3 C4 1.374(6)
C3 H3 0.9500
C4 C5 1.412(7)
C4 C7 1.530(6)
C5 C6 1.425(7)
C6 H6 0.9500
C7 C8 1.528(7)
C7 H7A 0.9900
C7 H7B 0.9900
C8 C9 1.401(7)
C8 C13 1.419(7)
C9 C10 1.414(7)
C10 C11 1.405(7)
C10 H10 0.9500
C11 C12 1.402(7)
C11 C14 1.534(7)
C12 C13 1.383(7)
C13 H13 0.9500
C14 C15 1.532(7)
C14 H14A 0.9900
C14 H14B 0.9900
C15 C20 1.400(7)
C15 C16 1.420(7)
C16 C17 1.378(7)
C17 C18 1.412(7)
C17 H17 0.9500
C18 C19 1.397(7)
C18 C21 1.519(7)
C19 C20 1.409(7)
C20 H20 0.9500
C21 C22 1.526(7)
C21 H21A 0.9900
C21 H21B 0.9900
C22 C27 1.394(7)
C22 C23 1.408(7)
C23 C24 1.409(7)
C24 C25 1.387(7)
C24 H24 0.9500
C25 C26 1.405(7)
C25 C28 1.516(7)
C26 C27 1.391(7)
C27 H27 0.9500
C28 C29 1.538(7)
C28 H28A 0.9900
C28 H28B 0.9900
C29 C30 1.401(7)
C29 C34 1.411(7)
C30 C31 1.411(7)
C31 C32 1.407(7)
C31 H31 0.9500
C32 C33 1.394(7)
C32 C35 1.531(7)
C33 C34 1.392(7)
C34 H34 0.9500
C35 H35A 0.9900
C35 H35B 0.9900
C36 H36A 0.9800
C36 H36B 0.9800
C36 H36C 0.9800
C37 H37A 0.9800
C37 H37B 0.9800
C37 H37C 0.9800
C38 H38A 0.9800
C38 H38B 0.9800
C38 H38C 0.9800
C39 H39A 0.9800
C39 H39B 0.9800
C39 H39C 0.9800
C40 H40A 0.9800
C40 H40B 0.9800
C40 H40C 0.9800
C41 H41A 0.9800
C41 H41B 0.9800
C41 H41C 0.9800
C42 H42A 0.9800
C42 H42B 0.9800
C42 H42C 0.9800
C43 H43A 0.9800
C43 H43B 0.9800
C43 H43C 0.9800
C44 H44A 0.9800
C44 H44B 0.9800
C44 H44C 0.9800
C45 C46 1.448(10)
C45 H45A 0.9900
C45 H45B 0.9900
C46 C47 1.428(10)
C46 H46A 0.9900
C46 H46B 0.9900
C47 C48 1.486(12)
C47 H47A 0.9900
C47 H47B 0.9900
C48 C49 1.429(13)
C48 H48A 0.9900
C48 H48B 0.9900
C49 C50 1.529(8)
C49 H49A 0.9900
C49 H49B 0.9900
C50 C51 1.505(9)
C50 H50A 0.9900
C50 H50B 0.9900
C51 C52 1.512(9)
C51 H51A 0.9900
C51 H51B 0.9900
C52 H52A 0.9800
C52 H52B 0.9800
C52 H52C 0.9800

loop_
_geom_hbond_atom_site_label_D
_geom_hbond_atom_site_label_H
_geom_hbond_atom_site_label_A
_geom_hbond_site_symmetry_D
_geom_hbond_site_symmetry_H
_geom_hbond_site_symmetry_A
_geom_hbond_distance_DH
_geom_hbond_distance_HA
_geom_hbond_distance_DA
_geom_hbond_angle_DHA
_geom_hbond_publ_flag
O11 H11A N1 1_555 1_555 1_555 0.83(2) 1.98(5) 2.770(10) 159(7) y
O11 H11B O1 1_555 1_555 1_555 0.80(10) 2.40(10) 3.060(10) 145(10) y
O1 H1 O11 1_555 1_555 2_766 0.82(5) 1.90(5) 2.711(7) 168(9) y

loop_
_geom_torsion_atom_site_label_1
_geom_torsion_atom_site_label_2
_geom_torsion_atom_site_label_3
_geom_torsion_atom_site_label_4
_geom_torsion
C6 C1 C2 O1 -179.9(4)
C35 C1 C2 O1 -1.1(7)
C6 C1 C2 C3 -0.3(7)
C35 C1 C2 C3 178.5(5)
O1 C2 C3 C4 178.3(5)
C1 C2 C3 C4 -1.3(8)
C2 C3 C4 C5 1.6(7)
C2 C3 C4 C7 -176.4(5)
C36 O2 C5 C4 -178.5(5)
C36 O2 C5 C6 0.6(7)
C3 C4 C5 O2 178.7(4)
C7 C4 C5 O2 -3.3(7)
C3 C4 C5 C6 -0.4(7)
C7 C4 C5 C6 177.6(4)
C2 C1 C6 C5 1.4(7)
C35 C1 C6 C5 -177.4(4)
O2 C5 C6 C1 179.8(4)
C4 C5 C6 C1 -1.1(7)
C3 C4 C7 C8 93.5(6)
C5 C4 C7 C8 -84.4(6)
C4 C7 C8 C9 -85.0(6)
C4 C7 C8 C13 91.6(5)
C37 O3 C9 C8 153.9(5)
C37 O3 C9 C10 -26.7(7)
C13 C8 C9 O3 -179.6(4)
C7 C8 C9 O3 -2.8(6)
C13 C8 C9 C10 1.0(7)
C7 C8 C9 C10 177.8(4)
O3 C9 C10 C11 179.0(4)
C8 C9 C10 C11 -1.7(7)
C9 C10 C11 C12 1.4(7)
C9 C10 C11 C14 -176.9(4)
C38 O4 C12 C13 9.0(8)
C38 O4 C12 C11 -173.3(5)
C10 C11 C12 C13 -0.6(7)
C14 C11 C12 C13 177.7(4)
C10 C11 C12 O4 -178.3(4)
C14 C11 C12 O4 0.0(7)
O4 C12 C13 C8 177.5(4)
C11 C12 C13 C8 0.0(7)
C9 C8 C13 C12 -0.2(7)
C7 C8 C13 C12 -177.0(4)
C12 C11 C14 C15 -94.5(5)
C10 C11 C14 C15 83.8(6)
C11 C14 C15 C20 96.3(6)
C11 C14 C15 C16 -83.4(6)
C39 O5 C16 C17 -9.9(8)
C39 O5 C16 C15 169.1(5)
C20 C15 C16 C17 -2.9(7)
C14 C15 C16 C17 176.8(5)
C20 C15 C16 O5 178.0(4)
C14 C15 C16 O5 -2.3(7)
O5 C16 C17 C18 -179.1(5)
C15 C16 C17 C18 1.9(8)
C16 C17 C18 C19 -1.2(8)
C16 C17 C18 C21 -177.5(5)
C40 O6 C19 C18 -168.9(5)
C40 O6 C19 C20 10.7(8)
C17 C18 C19 O6 -178.8(4)
C21 C18 C19 O6 -2.5(7)
C17 C18 C19 C20 1.6(7)
C21 C18 C19 C20 177.9(4)
C16 C15 C20 C19 3.5(7)
C14 C15 C20 C19 -176.3(4)
O6 C19 C20 C15 177.5(5)
C18 C19 C20 C15 -2.9(8)
C19 C18 C21 C22 -90.5(6)
C17 C18 C21 C22 85.6(6)
C18 C21 C22 C27 91.1(6)
C18 C21 C22 C23 -87.4(6)
C41 O7 C23 C22 -177.5(6)
C41 O7 C23 C24 3.5(9)
C27 C22 C23 O7 -179.4(4)
C21 C22 C23 O7 -0.8(7)
C27 C22 C23 C24 -0.3(7)
C21 C22 C23 C24 178.3(4)
O7 C23 C24 C25 178.1(5)
C22 C23 C24 C25 -0.9(8)
C23 C24 C25 C26 1.1(7)
C23 C24 C25 C28 -176.3(4)
C24 C25 C26 C27 -0.1(7)
C28 C25 C26 C27 177.3(4)
C24 C25 C26 O8 -179.7(4)
C28 C25 C26 O8 -2.3(7)
C42 O8 C26 C27 -14.8(8)
C42 O8 C26 C25 164.8(5)
C25 C26 C27 C22 -1.2(8)
O8 C26 C27 C22 178.3(5)
C23 C22 C27 C26 1.4(7)
C21 C22 C27 C26 -177.2(4)
C24 C25 C28 C29 82.2(6)
C26 C25 C28 C29 -95.1(5)
C25 C28 C29 C30 -90.2(5)
C25 C28 C29 C34 87.3(5)
C43 O9 C30 C29 -179.0(4)
C43 O9 C30 C31 0.2(7)
C34 C29 C30 O9 179.8(4)
C28 C29 C30 O9 -2.5(6)
C34 C29 C30 C31 0.7(6)
C28 C29 C30 C31 178.3(4)
O9 C30 C31 C32 -179.8(4)
C29 C30 C31 C32 -0.7(7)
C30 C31 C32 C33 0.0(6)
C30 C31 C32 C35 -178.3(4)
C31 C32 C33 C34 0.7(7)
C35 C32 C33 C34 179.0(4)
C31 C32 C33 O10 179.9(4)
C35 C32 C33 O10 -1.8(6)
C44 O10 C33 C34 2.3(7)
C44 O10 C33 C32 -176.9(5)
C32 C33 C34 C29 -0.8(7)
O10 C33 C34 C29 -179.9(4)
C30 C29 C34 C33 0.0(7)
C28 C29 C34 C33 -177.6(4)
C6 C1 C35 C32 84.2(6)
C2 C1 C35 C32 -94.6(6)
C33 C32 C35 C1 -84.7(6)
C31 C32 C35 C1 93.5(5)
N1 C45 C46 C47 175.8(8)
C45 C46 C47 C48 -179.2(9)
C46 C47 C48 C49 172.4(10)
C47 C48 C49 C50 179.8(10)
C48 C49 C50 C51 103.8(18)
C49 C50 C51 C52 30(3)

_cod_database_fobs_code 2242567
